data_4317034
loop_
_publ_author_name
'Jiong-Peng Zhao'
'Bo-Wen Hu'
'Francesc Lloret'
'Jun Tao'
'Qian Yang'
'Xiao-Feng Zhang'
'Xian-He Bu'

_publ_section_title
;
 Magnetic Behavior Control in Niccolite Structural Metal Formate
 Frameworks [NH2(CH3)2][FeIIIMII(HCOO)6] (M = Fe, Mn, and Co) by Varying
 the Divalent Metal Ions
;
_journal_name_full 'Inorganic Chemistry'
_journal_page_first 10390
_journal_page_last 10399
_journal_paper_doi 10.1021/ic1014863
_journal_volume 49
_journal_year 2010
_chemical_formula_sum 'C8 H14 Fe2 N O12'
_chemical_formula_weight 427.90
_chemical_name_systematic
; 
 ? 
;
_space_group_IT_number 163
_symmetry_cell_setting trigonal
_symmetry_space_group_name_Hall '-P 3 2c'
_symmetry_space_group_name_H-M 'P -3 1 c'
_atom_sites_solution_hydrogens geom
_atom_sites_solution_primary direct
_atom_sites_solution_secondary difmap
_audit_creation_method SHELXL-97
_cell_angle_alpha 90.00
_cell_angle_beta 90.00
_cell_angle_gamma 120.00
_cell_formula_units_Z 2
_cell_length_a 8.2366(12)
_cell_length_b 8.2366(12)
_cell_length_c 13.840(3)
_cell_measurement_reflns_used 2714
_cell_measurement_temperature 113.1500
_cell_measurement_theta_max 27.8744
_cell_measurement_theta_min 2.8552
_cell_volume 813.1(2)
_computing_cell_refinement 'Bruker XSCANS'
_computing_data_collection 'Bruker XSCANS'
_computing_data_reduction 'Bruker SHELXTL'
_computing_molecular_graphics 'Bruker SHELXTL'
_computing_publication_material 'Bruker SHELXTL'
_computing_structure_refinement 'SHELXL-97 (Sheldrick, 1997)'
_computing_structure_solution 'SHELXS-97 (Sheldrick, 1990)'
_diffrn_ambient_temperature 113.1500
_diffrn_measured_fraction_theta_full 0.998
_diffrn_measured_fraction_theta_max 0.998
_diffrn_measurement_device_type 'Bruker P4'
_diffrn_measurement_method '\w scans'
_diffrn_radiation_monochromator graphite
_diffrn_radiation_source 'fine-focus sealed tube'
_diffrn_radiation_type MoK\a
_diffrn_radiation_wavelength 0.71073
_diffrn_reflns_av_R_equivalents 0.0445
_diffrn_reflns_av_sigmaI/netI 0.0226
_diffrn_reflns_limit_h_max 10
_diffrn_reflns_limit_h_min -9
_diffrn_reflns_limit_k_max 9
_diffrn_reflns_limit_k_min -10
_diffrn_reflns_limit_l_max 18
_diffrn_reflns_limit_l_min -18
_diffrn_reflns_number 7342
_diffrn_reflns_theta_full 27.84
_diffrn_reflns_theta_max 27.84
_diffrn_reflns_theta_min 2.86
_diffrn_standards_decay_% 0
_diffrn_standards_interval_count 0
_diffrn_standards_interval_time 0
_diffrn_standards_number 0
_exptl_absorpt_coefficient_mu 1.842
_exptl_absorpt_correction_type none
_exptl_crystal_colour black
_exptl_crystal_density_diffrn 1.748
_exptl_crystal_density_method 'not measured'
_exptl_crystal_description block
_exptl_crystal_F_000 434
_exptl_crystal_size_max 0.5
_exptl_crystal_size_mid 0.5
_exptl_crystal_size_min 0.5
_refine_diff_density_max 0.438
_refine_diff_density_min -1.317
_refine_diff_density_rms 0.146
_refine_ls_extinction_method none
_refine_ls_goodness_of_fit_ref 1.089
_refine_ls_hydrogen_treatment mixed
_refine_ls_matrix_type full
_refine_ls_number_parameters 48
_refine_ls_number_reflns 653
_refine_ls_number_restraints 0
_refine_ls_restrained_S_all 1.089
_refine_ls_R_factor_all 0.0403
_refine_ls_R_factor_gt 0.0370
_refine_ls_shift/su_max 3.673
_refine_ls_shift/su_mean 0.212
_refine_ls_structure_factor_coef Fsqd
_refine_ls_weighting_details 'calc w=1/[\s^2^(Fo^2^)+(0.0661P)^2^+0.0657P] where P=(Fo^2^+2Fc^2^)/3'
_refine_ls_weighting_scheme calc
_refine_ls_wR_factor_gt 0.0903
_refine_ls_wR_factor_ref 0.0922
_reflns_number_gt 550
_reflns_number_total 653
_reflns_threshold_expression >2sigma(I)
_cod_data_source_file ic1014863_si_002_2.cif
_cod_data_source_block 1(113K)
_cod_depositor_comments
;
The following automatic conversions were performed:

'_symmetry_cell_setting' value 'Trigonal' changed to 'trigonal'
according to the built-in table from CIF Core dictionary named
'cif_core.dic' version 2.4.1 from 2010-06-29.

Automatic conversion script
Id: cif_fix_values 1646 2011-03-28 12:23:43Z adriana 
;
_cod_original_cell_volume 813.2(2)
_cod_database_code 4317034

loop_
_symmetry_equiv_pos_as_xyz
'x, y, z'
'-y, x-y, z'
'-x+y, -x, z'
'-y, -x, -z+1/2'
'-x+y, y, -z+1/2'
'x, x-y, -z+1/2'
'-x, -y, -z'
'y, -x+y, -z'
'x-y, x, -z'
'y, x, z-1/2'
'x-y, -y, z-1/2'
'-x, -x+y, z-1/2'

loop_
_atom_site_label
_atom_site_type_symbol
_atom_site_fract_x
_atom_site_fract_y
_atom_site_fract_z
_atom_site_U_iso_or_equiv
_atom_site_adp_type
_atom_site_occupancy
_atom_site_symmetry_multiplicity
_atom_site_calc_flag
_atom_site_refinement_flags
_atom_site_disorder_assembly
_atom_site_disorder_group
Fe2 Fe 0.6667 0.3333 0.2500 0.0074(2) Uani 1 6 d S . .
Fe1 Fe 1.0000 0.0000 0.0000 0.0056(2) Uani 1 6 d S . .
O2 O 0.65752(18) 0.1131(2) 0.16682(11) 0.0210(4) Uani 1 1 d . . .
O1 O 0.79245(18) -0.01410(17) 0.08205(11) 0.0110(3) Uani 1 1 d . . .
C1 C 0.7882(3) 0.1242(3) 0.11828(14) 0.0136(4) Uani 1 1 d . . .
H1A H 0.8908 0.2429 0.1077 0.016 Uiso 1 1 calc R . .
C2 C 0.3333 -0.3333 0.1572(14) 0.109(5) Uani 1 3 d S . .
N1 N 0.4396(19) -0.2802(9) 0.2500 0.061(7) Uani 0.33 2 d SP . .
H3 H 0.426(13) -0.294(18) 0.201(7) 0.00(3) Uiso 0.33 1 d P . .
H2 H 0.287(10) -0.240(11) 0.136(4) 0.20(3) Uiso 1 1 d . . .

loop_
_atom_site_aniso_label
_atom_site_aniso_U_11
_atom_site_aniso_U_22
_atom_site_aniso_U_33
_atom_site_aniso_U_23
_atom_site_aniso_U_13
_atom_site_aniso_U_12
Fe2 0.0081(3) 0.0081(3) 0.0059(3) 0.000 0.000 0.00404(14)
Fe1 0.0028(3) 0.0028(3) 0.0112(4) 0.000 0.000 0.00139(13)
O2 0.0185(8) 0.0258(9) 0.0203(8) -0.0089(6) 0.0053(6) 0.0123(7)
O1 0.0091(7) 0.0126(7) 0.0129(7) -0.0009(5) 0.0026(5) 0.0066(5)
C1 0.0127(9) 0.0156(10) 0.0159(10) -0.0003(7) 0.0033(7) 0.0097(8)
C2 0.026(2) 0.026(2) 0.275(16) 0.000 0.000 0.0131(11)
N1 0.013(6) 0.042(7) 0.12(3) 0.021(12) 0.000 0.007(3)

loop_
_atom_type_symbol
_atom_type_description
_atom_type_scat_dispersion_real
_atom_type_scat_dispersion_imag
_atom_type_scat_source
C C 0.0033 0.0016 'International Tables Vol C Tables 4.2.6.8 and 6.1.1.4'
H H 0.0000 0.0000 'International Tables Vol C Tables 4.2.6.8 and 6.1.1.4'
N N 0.0061 0.0033 'International Tables Vol C Tables 4.2.6.8 and 6.1.1.4'
O O 0.0106 0.0060 'International Tables Vol C Tables 4.2.6.8 and 6.1.1.4'
Fe Fe 0.3463 0.8444 'International Tables Vol C Tables 4.2.6.8 and 6.1.1.4'

loop_
_geom_angle_atom_site_label_1
_geom_angle_atom_site_label_2
_geom_angle_atom_site_label_3
_geom_angle
_geom_angle_site_symmetry_1
_geom_angle_site_symmetry_3
_geom_angle_publ_flag
O2 Fe2 O2 89.36(8) 4_665 . ?
O2 Fe2 O2 84.22(8) 4_665 2_655 ?
O2 Fe2 O2 93.26(6) . 2_655 ?
O2 Fe2 O2 93.26(6) 4_665 5_655 ?
O2 Fe2 O2 84.22(8) . 5_655 ?
O2 Fe2 O2 176.47(7) 2_655 5_655 ?
O2 Fe2 O2 93.26(6) 4_665 6 ?
O2 Fe2 O2 176.47(7) . 6 ?
O2 Fe2 O2 89.36(8) 2_655 6 ?
O2 Fe2 O2 93.26(6) 5_655 6 ?
O2 Fe2 O2 176.47(7) 4_665 3_665 ?
O2 Fe2 O2 93.26(6) . 3_665 ?
O2 Fe2 O2 93.26(6) 2_655 3_665 ?
O2 Fe2 O2 89.36(8) 5_655 3_665 ?
O2 Fe2 O2 84.22(8) 6 3_665 ?
O1 Fe1 O1 180.00(7) 9_545 3_765 ?
O1 Fe1 O1 88.87(6) 9_545 2_645 ?
O1 Fe1 O1 91.13(6) 3_765 2_645 ?
O1 Fe1 O1 91.13(6) 9_545 7_755 ?
O1 Fe1 O1 88.87(6) 3_765 7_755 ?
O1 Fe1 O1 88.87(6) 2_645 7_755 ?
O1 Fe1 O1 88.87(6) 9_545 . ?
O1 Fe1 O1 91.13(6) 3_765 . ?
O1 Fe1 O1 91.13(6) 2_645 . ?
O1 Fe1 O1 180.00(8) 7_755 . ?
O1 Fe1 O1 91.13(6) 9_545 8_665 ?
O1 Fe1 O1 88.87(6) 3_765 8_665 ?
O1 Fe1 O1 180.00(7) 2_645 8_665 ?
O1 Fe1 O1 91.13(6) 7_755 8_665 ?
O1 Fe1 O1 88.87(6) . 8_665 ?
C1 O2 Fe2 125.21(13) . . ?
C1 O1 Fe1 125.47(13) . . ?
O2 C1 O1 124.53(19) . . ?
O2 C1 H1A 117.7 . . ?
O1 C1 H1A 117.7 . . ?
N1 C2 N1 52.2(8) 2_545 . ?
N1 C2 N1 52.2(8) 2_545 3_655 ?
N1 C2 N1 52.2(8) . 3_655 ?
N1 C2 H3 68(8) 2_545 . ?
N1 C2 H3 17(8) . . ?
N1 C2 H3 65(8) 3_655 . ?
N1 C2 H2 76(4) 2_545 . ?
N1 C2 H2 113(4) . . ?
N1 C2 H2 124(4) 3_655 . ?
H3 C2 H2 118(10) . . ?
N1 N1 N1 60.000(1) 3_655 2_545 ?
N1 N1 C2 63.9(4) 3_655 . ?
N1 N1 C2 63.9(4) 2_545 . ?
N1 N1 C2 63.9(4) 3_655 4 ?
N1 N1 C2 63.9(4) 2_545 4 ?
C2 N1 C2 118.9(10) . 4 ?
N1 N1 H3 80(10) 3_655 . ?
N1 N1 H3 86(10) 2_545 . ?
C2 N1 H3 23(9) . . ?
C2 N1 H3 141(9) 4 . ?

loop_
_geom_bond_atom_site_label_1
_geom_bond_atom_site_label_2
_geom_bond_distance
_geom_bond_site_symmetry_2
_geom_bond_publ_flag
Fe2 O2 2.1180(15) 4_665 ?
Fe2 O2 2.1180(15) . ?
Fe2 O2 2.1180(15) 2_655 ?
Fe2 O2 2.1180(15) 5_655 ?
Fe2 O2 2.1180(15) 6 ?
Fe2 O2 2.1180(15) 3_665 ?
Fe1 O1 2.0067(13) 9_545 ?
Fe1 O1 2.0067(13) 3_765 ?
Fe1 O1 2.0067(13) 2_645 ?
Fe1 O1 2.0067(13) 7_755 ?
Fe1 O1 2.0067(13) . ?
Fe1 O1 2.0067(13) 8_665 ?
O2 C1 1.233(2) . ?
O1 C1 1.261(2) . ?
C1 H1A 0.9300 . ?
C2 N1 1.491(19) 2_545 ?
C2 N1 1.491(19) . ?
C2 N1 1.491(19) 3_655 ?
C2 H3 0.90(7) . ?
C2 H2 1.06(5) . ?
N1 N1 1.31(2) 3_655 ?
N1 N1 1.31(2) 2_545 ?
N1 C2 1.491(19) 4 ?
N1 H3 0.68(9) . ?

loop_
_geom_torsion_atom_site_label_1
_geom_torsion_atom_site_label_2
_geom_torsion_atom_site_label_3
_geom_torsion_atom_site_label_4
_geom_torsion
_geom_torsion_site_symmetry_1
_geom_torsion_site_symmetry_2
_geom_torsion_site_symmetry_3
_geom_torsion_site_symmetry_4
_geom_torsion_publ_flag
O2 Fe2 O2 C1 -60.64(15) 4_665 . . . ?
O2 Fe2 O2 C1 23.54(19) 2_655 . . . ?
O2 Fe2 O2 C1 -153.98(19) 5_655 . . . ?
O2 Fe2 O2 C1 161.41(16) 6 . . . ?
O2 Fe2 O2 C1 117.00(14) 3_665 . . . ?
O1 Fe1 O1 C1 -141.50(18) 9_545 . . . ?
O1 Fe1 O1 C1 38.50(18) 3_765 . . . ?
O1 Fe1 O1 C1 129.65(14) 2_645 . . . ?
O1 Fe1 O1 C1 -42(100) 7_755 . . . ?
O1 Fe1 O1 C1 -50.35(14) 8_665 . . . ?
Fe2 O2 C1 O1 167.83(15) . . . . ?
Fe1 O1 C1 O2 178.36(15) . . . . ?
N1 C2 N1 N1 67.7(3) 2_545 . . 3_655 ?
N1 C2 N1 N1 -67.7(3) 3_655 . . 2_545 ?
N1 C2 N1 C2 33.84(14) 2_545 . . 4 ?
N1 C2 N1 C2 -33.84(14) 3_655 . . 4 ?
